data_2206796
loop_
_publ_author_name
'J. Suresh'
'V. P. Alex Raja'
'R. V. Krishnakumar'
'S. Natarajan'
'S. Perumal'
'A. Mostad'

_publ_section_title
;
 2,6-Bis(2-methoxyphenyl)-1-nitroso-3,5-diphenylpiperidin-4-one
;
_journal_coeditor_code SU6224
_journal_issue 9
_journal_name_full 'Acta Crystallographica Section E'
_journal_page_first o3050
_journal_page_last o3052
_journal_paper_doi 10.1107/S1600536805026553
_journal_volume 61
_journal_year 2005
_chemical_formula_iupac 'C31 H28 N2 O4'
_chemical_formula_moiety 'C31 H28 N2 O4'
_chemical_formula_sum 'C31 H28 N2 O4'
_chemical_formula_weight 492.55
_chemical_name_systematic
;
2,6-Bis(2-methoxyphenyl)-1-nitroso-3,5-diphenylpiperidin-4-one
;
_space_group_IT_number 14
_symmetry_cell_setting monoclinic
_symmetry_space_group_name_Hall '-P 2yn'
_symmetry_space_group_name_H-M 'P 1 21/n 1'
_atom_sites_solution_hydrogens geom
_atom_sites_solution_primary direct
_atom_sites_solution_secondary difmap
_audit_creation_method SHELXL97
_cell_angle_alpha 90.00
_cell_angle_beta 97.8420(10)
_cell_angle_gamma 90.00
_cell_formula_units_Z 4
_cell_length_a 13.4969(3)
_cell_length_b 11.7546(3)
_cell_length_c 16.1467(4)
_cell_measurement_reflns_used 3342
_cell_measurement_temperature 105(2)
_cell_measurement_theta_max 23
_cell_measurement_theta_min 2
_cell_volume 2537.73(11)
_computing_cell_refinement 'SAINT (Bruker, 2001)'
_computing_data_collection 'SMART (Bruker, 2001)'
_computing_data_reduction SAINT
_computing_molecular_graphics 'PLATON (Spek, 2003)'
_computing_publication_material SHELXL97
_computing_structure_refinement 'SHELXL97 (Sheldrick, 1997)'
_computing_structure_solution 'SHELXS (Sheldrick, 1990)'
_diffrn_ambient_temperature 105(2)
_diffrn_measured_fraction_theta_full 0.999
_diffrn_measured_fraction_theta_max 0.999
_diffrn_measurement_device_type 'Bruker SMART APEX CCD area-detector'
_diffrn_measurement_method \w
_diffrn_radiation_monochromator graphite
_diffrn_radiation_source 'fine-focus sealed tube'
_diffrn_radiation_type MoK\a
_diffrn_radiation_wavelength 0.71073
_diffrn_reflns_av_R_equivalents 0.056
_diffrn_reflns_av_sigmaI/netI 0.029
_diffrn_reflns_limit_h_max 17
_diffrn_reflns_limit_h_min -17
_diffrn_reflns_limit_k_max 15
_diffrn_reflns_limit_k_min -15
_diffrn_reflns_limit_l_max 21
_diffrn_reflns_limit_l_min -21
_diffrn_reflns_number 39911
_diffrn_reflns_theta_full 28.28
_diffrn_reflns_theta_max 28.3
_diffrn_reflns_theta_min 1.9
_diffrn_standards_decay_% 0
_diffrn_standards_number 0
_exptl_absorpt_coefficient_mu 0.09
_exptl_absorpt_correction_T_max 0.99
_exptl_absorpt_correction_T_min 0.97
_exptl_absorpt_correction_type multi-scan
_exptl_absorpt_process_details '(SADABS; Bruker, 1998)'
_exptl_crystal_colour colourless
_exptl_crystal_density_diffrn 1.289
_exptl_crystal_density_method 'not measured'
_exptl_crystal_description block
_exptl_crystal_F_000 1040
_exptl_crystal_size_max 0.28
_exptl_crystal_size_mid 0.14
_exptl_crystal_size_min 0.12
_refine_diff_density_max 0.31
_refine_diff_density_min -0.20
_refine_ls_extinction_coef 0.0018(5)
_refine_ls_extinction_expression Fc^*^=kFc[1+0.001xFc^2^\l^3^/sin(2\q)]^-1/4^
_refine_ls_extinction_method 'SHELXL97 (Sheldrick, 1997)'
_refine_ls_goodness_of_fit_ref 1.06
_refine_ls_hydrogen_treatment constr
_refine_ls_matrix_type full
_refine_ls_number_parameters 337
_refine_ls_number_reflns 6291
_refine_ls_number_restraints 0
_refine_ls_restrained_S_all 1.06
_refine_ls_R_factor_all 0.047
_refine_ls_R_factor_gt 0.035
_refine_ls_shift/su_max 0.000
_refine_ls_shift/su_mean 0.000
_refine_ls_structure_factor_coef Fsqd
_refine_ls_weighting_details 'calc w = 1/[\s^2^(Fo^2^)+(0.0431P)^2^+0.6373P] where P = (Fo^2^+2Fc^2^)/3'
_refine_ls_weighting_scheme calc
_refine_ls_wR_factor_gt 0.092
_refine_ls_wR_factor_ref 0.098
_reflns_number_gt 5047
_reflns_number_total 6291
_reflns_threshold_expression I>2\s(I)
_cod_data_source_file su6224.cif
_cod_data_source_block I
_cod_original_sg_symbol_H-M 'P 21/n'
_cod_database_code 2206796
_cod_database_fobs_code 2206796

loop_
_symmetry_equiv_pos_as_xyz
'x, y, z'
'-x+1/2, y+1/2, -z+1/2'
'-x, -y, -z'
'x-1/2, -y-1/2, z-1/2'

loop_
_atom_site_label
_atom_site_fract_x
_atom_site_fract_y
_atom_site_fract_z
_atom_site_U_iso_or_equiv
_atom_site_adp_type
_atom_site_calc_flag
_atom_site_refinement_flags
_atom_site_occupancy
_atom_site_type_symbol
O1 0.12069(6) 0.29495(6) 0.18681(5) 0.02893(18) Uani d . 1 O
O2 -0.03661(6) 0.63085(7) 0.41440(5) 0.03164(19) Uani d . 1 O
N2 0.11885(7) 0.39986(8) 0.17593(5) 0.02355(19) Uani d . 1 N
N1 0.09065(6) 0.45903(7) 0.23872(5) 0.01965(18) Uani d . 1 N
O4 0.04536(7) 0.22851(7) 0.42038(5) 0.0330(2) Uani d . 1 O
O3 -0.06854(6) 0.57384(7) 0.10756(5) 0.02920(18) Uani d . 1 O
C3 0.02066(7) 0.64143(8) 0.28100(6) 0.0193(2) Uani d . 1 C
H3 -0.0457 0.6284 0.2465 0.023 Uiso calc R 1 H
C4 0.01561(8) 0.58899(9) 0.36705(6) 0.0213(2) Uani d . 1 C
C2 0.10063(7) 0.58464(8) 0.23461(6) 0.01848(19) Uani d . 1 C
H2 0.1673 0.6046 0.2662 0.022 Uiso calc R 1 H
C6 0.07321(8) 0.39960(9) 0.31585(6) 0.0205(2) Uani d . 1 C
H6 0.1285 0.3432 0.3295 0.025 Uiso calc R 1 H
C21 0.09995(8) 0.62842(8) 0.14603(6) 0.0209(2) Uani d . 1 C
C51 0.18252(8) 0.51814(9) 0.42986(6) 0.0213(2) Uani d . 1 C
C22 0.01479(8) 0.62599(9) 0.08531(6) 0.0237(2) Uani d . 1 C
C5 0.07763(8) 0.48247(8) 0.39015(6) 0.0203(2) Uani d . 1 C
H5 0.0461 0.4426 0.4346 0.024 Uiso calc R 1 H
C31 0.03745(8) 0.76919(9) 0.28566(6) 0.0199(2) Uani d . 1 C
C26 0.18671(8) 0.67968(9) 0.12556(7) 0.0237(2) Uani d . 1 C
H26 0.2448 0.6817 0.1661 0.028 Uiso calc R 1 H
C36 0.12379(8) 0.81481(9) 0.33101(7) 0.0249(2) Uani d . 1 C
H36 0.1713 0.7659 0.3619 0.030 Uiso calc R 1 H
C62 -0.03549(9) 0.24503(9) 0.36093(8) 0.0290(2) Uani d . 1 C
C52 0.26916(8) 0.50267(9) 0.39305(7) 0.0250(2) Uani d . 1 C
H52 0.2651 0.4688 0.3393 0.030 Uiso calc R 1 H
C25 0.19021(9) 0.72794(9) 0.04712(7) 0.0294(2) Uani d . 1 C
H25 0.2501 0.7617 0.0340 0.035 Uiso calc R 1 H
C32 -0.03129(8) 0.84239(10) 0.24165(7) 0.0268(2) Uani d . 1 C
H32 -0.0906 0.8123 0.2110 0.032 Uiso calc R 1 H
C24 0.10507(10) 0.72583(10) -0.01117(7) 0.0316(3) Uani d . 1 C
H24 0.1064 0.7595 -0.0645 0.038 Uiso calc R 1 H
C53 0.36162(9) 0.53659(10) 0.43469(7) 0.0302(2) Uani d . 1 C
H53 0.4201 0.5270 0.4087 0.036 Uiso calc R 1 H
C23 0.01772(9) 0.67535(10) 0.00704(7) 0.0293(2) Uani d . 1 C
H23 -0.0401 0.6744 -0.0337 0.035 Uiso calc R 1 H
C61 -0.02486(8) 0.33371(9) 0.30383(7) 0.0245(2) Uani d . 1 C
C33 -0.01456(10) 0.95930(10) 0.24172(8) 0.0331(3) Uani d . 1 C
H33 -0.0623 1.0084 0.2114 0.040 Uiso calc R 1 H
C66 -0.10223(9) 0.35544(11) 0.24025(8) 0.0319(3) Uani d . 1 C
H66 -0.0959 0.4153 0.2018 0.038 Uiso calc R 1 H
C34 0.07190(9) 1.00388(10) 0.28610(8) 0.0316(3) Uani d . 1 C
H34 0.0840 1.0835 0.2857 0.038 Uiso calc R 1 H
C27 -0.15585(9) 0.56825(11) 0.04596(8) 0.0330(3) Uani d . 1 C
H27A -0.1805 0.6454 0.0325 0.050 Uiso calc R 1 H
H27B -0.2079 0.5240 0.0681 0.050 Uiso calc R 1 H
H27C -0.1387 0.5316 -0.0047 0.050 Uiso calc R 1 H
C56 0.19083(9) 0.56763(11) 0.50912(7) 0.0307(3) Uani d . 1 C
H56 0.1324 0.5796 0.5348 0.037 Uiso calc R 1 H
C64 -0.19835(10) 0.20308(12) 0.28833(10) 0.0449(4) Uani d . 1 C
H64 -0.2575 0.1584 0.2826 0.054 Uiso calc R 1 H
C55 0.28315(10) 0.59947(12) 0.55072(8) 0.0368(3) Uani d . 1 C
H55 0.2877 0.6320 0.6050 0.044 Uiso calc R 1 H
C63 -0.12250(10) 0.18009(11) 0.35267(9) 0.0392(3) Uani d . 1 C
H63 -0.1297 0.1203 0.3910 0.047 Uiso calc R 1 H
C54 0.36897(9) 0.58417(11) 0.51361(8) 0.0328(3) Uani d . 1 C
H54 0.4323 0.6062 0.5422 0.039 Uiso calc R 1 H
C35 0.14056(9) 0.93175(10) 0.33111(7) 0.0294(2) Uani d . 1 C
H35 0.1994 0.9623 0.3622 0.035 Uiso calc R 1 H
C67 0.03830(13) 0.14268(11) 0.48228(9) 0.0449(3) Uani d . 1 C
H67A -0.0197 0.1582 0.5110 0.067 Uiso calc R 1 H
H67B 0.0993 0.1432 0.5229 0.067 Uiso calc R 1 H
H67C 0.0305 0.0680 0.4552 0.067 Uiso calc R 1 H
C65 -0.18954(10) 0.29002(13) 0.23218(9) 0.0425(3) Uani d . 1 C
H65 -0.2424 0.3052 0.1884 0.051 Uiso calc R 1 H

loop_
_atom_site_aniso_label
_atom_site_aniso_U_11
_atom_site_aniso_U_22
_atom_site_aniso_U_33
_atom_site_aniso_U_12
_atom_site_aniso_U_13
_atom_site_aniso_U_23
O1 0.0386(5) 0.0196(4) 0.0295(4) 0.0011(3) 0.0081(3) -0.0040(3)
O2 0.0399(5) 0.0292(4) 0.0295(4) 0.0051(4) 0.0179(4) -0.0006(3)
N2 0.0276(5) 0.0225(4) 0.0211(4) 0.0008(4) 0.0055(3) -0.0040(3)
N1 0.0237(4) 0.0187(4) 0.0172(4) -0.0009(3) 0.0049(3) -0.0014(3)
O4 0.0465(5) 0.0236(4) 0.0306(4) -0.0051(4) 0.0108(4) 0.0054(3)
O3 0.0240(4) 0.0399(5) 0.0226(4) -0.0011(3) -0.0009(3) -0.0037(3)
C3 0.0196(5) 0.0202(5) 0.0182(4) -0.0002(4) 0.0029(4) -0.0023(4)
C4 0.0229(5) 0.0209(5) 0.0208(5) -0.0040(4) 0.0059(4) -0.0033(4)
C2 0.0213(5) 0.0175(5) 0.0169(4) -0.0005(4) 0.0035(4) -0.0012(3)
C6 0.0255(5) 0.0185(5) 0.0184(5) -0.0018(4) 0.0065(4) -0.0001(4)
C21 0.0275(5) 0.0183(5) 0.0173(4) 0.0027(4) 0.0048(4) -0.0014(4)
C51 0.0252(5) 0.0187(5) 0.0202(5) -0.0016(4) 0.0038(4) 0.0016(4)
C22 0.0277(5) 0.0231(5) 0.0204(5) 0.0037(4) 0.0037(4) -0.0033(4)
C5 0.0246(5) 0.0198(5) 0.0174(4) -0.0024(4) 0.0059(4) -0.0011(4)
C31 0.0232(5) 0.0200(5) 0.0173(4) 0.0012(4) 0.0063(4) -0.0022(4)
C26 0.0303(5) 0.0190(5) 0.0226(5) -0.0004(4) 0.0058(4) -0.0014(4)
C36 0.0247(5) 0.0234(5) 0.0263(5) 0.0007(4) 0.0028(4) -0.0025(4)
C62 0.0346(6) 0.0205(5) 0.0353(6) -0.0041(4) 0.0174(5) -0.0068(4)
C52 0.0279(5) 0.0260(5) 0.0214(5) 0.0026(4) 0.0047(4) 0.0028(4)
C25 0.0410(7) 0.0219(5) 0.0277(6) -0.0026(5) 0.0136(5) -0.0002(4)
C32 0.0267(5) 0.0270(6) 0.0259(5) 0.0038(4) 0.0012(4) -0.0014(4)
C24 0.0516(7) 0.0242(5) 0.0201(5) 0.0049(5) 0.0087(5) 0.0023(4)
C53 0.0241(5) 0.0333(6) 0.0335(6) 0.0020(5) 0.0056(4) 0.0069(5)
C23 0.0384(6) 0.0286(6) 0.0201(5) 0.0079(5) 0.0007(4) -0.0023(4)
C61 0.0267(5) 0.0220(5) 0.0266(5) -0.0037(4) 0.0104(4) -0.0069(4)
C33 0.0394(7) 0.0254(6) 0.0345(6) 0.0098(5) 0.0051(5) 0.0033(5)
C66 0.0282(6) 0.0340(6) 0.0344(6) -0.0035(5) 0.0078(5) -0.0067(5)
C34 0.0407(7) 0.0196(5) 0.0374(6) 0.0010(5) 0.0154(5) -0.0033(4)
C27 0.0263(6) 0.0382(7) 0.0321(6) 0.0053(5) -0.0050(5) -0.0089(5)
C56 0.0282(6) 0.0379(6) 0.0267(5) -0.0041(5) 0.0070(4) -0.0079(5)
C64 0.0313(7) 0.0381(7) 0.0696(10) -0.0129(5) 0.0227(7) -0.0155(7)
C55 0.0355(7) 0.0432(7) 0.0307(6) -0.0063(5) 0.0005(5) -0.0120(5)
C63 0.0397(7) 0.0267(6) 0.0566(8) -0.0082(5) 0.0262(6) -0.0064(6)
C54 0.0279(6) 0.0319(6) 0.0366(6) -0.0043(5) -0.0032(5) 0.0019(5)
C35 0.0289(6) 0.0257(5) 0.0346(6) -0.0042(4) 0.0079(5) -0.0076(5)
C67 0.0744(10) 0.0280(6) 0.0365(7) -0.0047(6) 0.0227(7) 0.0080(5)
C65 0.0262(6) 0.0506(8) 0.0508(8) -0.0062(6) 0.0062(5) -0.0144(7)

loop_
_atom_type_symbol
_atom_type_description
_atom_type_scat_dispersion_real
_atom_type_scat_dispersion_imag
_atom_type_scat_source
C C 0.0033 0.0016 'International Tables Vol C Tables 4.2.6.8 and 6.1.1.4'
H H 0.0000 0.0000 'International Tables Vol C Tables 4.2.6.8 and 6.1.1.4'
N N 0.0061 0.0033 'International Tables Vol C Tables 4.2.6.8 and 6.1.1.4'
O O 0.0106 0.0060 'International Tables Vol C Tables 4.2.6.8 and 6.1.1.4'

loop_
_geom_angle_atom_site_label_1
_geom_angle_atom_site_label_2
_geom_angle_atom_site_label_3
_geom_angle
O1 N2 N1 114.42(8)
N2 N1 C6 119.49(8)
N2 N1 C2 116.73(8)
C6 N1 C2 122.32(8)
C62 O4 C67 117.89(10)
C22 O3 C27 117.64(9)
C31 C3 C4 112.21(8)
C31 C3 C2 109.96(8)
C4 C3 C2 112.73(8)
C31 C3 H3 107.2
C4 C3 H3 107.2
C2 C3 H3 107.2
O2 C4 C5 121.74(9)
O2 C4 C3 120.72(10)
C5 C4 C3 117.53(8)
N1 C2 C21 112.95(8)
N1 C2 C3 109.51(8)
C21 C2 C3 113.26(8)
N1 C2 H2 106.9
C21 C2 H2 106.9
C3 C2 H2 106.9
N1 C6 C61 111.68(8)
N1 C6 C5 111.38(8)
C61 C6 C5 111.20(8)
N1 C6 H6 107.4
C61 C6 H6 107.4
C5 C6 H6 107.4
C26 C21 C22 118.43(9)
C26 C21 C2 118.14(9)
C22 C21 C2 123.32(9)
C52 C51 C56 118.54(10)
C52 C51 C5 124.56(9)
C56 C51 C5 116.88(9)
O3 C22 C23 123.27(10)
O3 C22 C21 116.63(9)
C23 C22 C21 120.10(10)
C4 C5 C51 108.85(8)
C4 C5 C6 111.56(8)
C51 C5 C6 115.77(8)
C4 C5 H5 106.7
C51 C5 H5 106.7
C6 C5 H5 106.7
C32 C31 C36 118.84(10)
C32 C31 C3 120.18(9)
C36 C31 C3 120.93(9)
C25 C26 C21 121.60(10)
C25 C26 H26 119.2
C21 C26 H26 119.2
C35 C36 C31 120.23(10)
C35 C36 H36 119.9
C31 C36 H36 119.9
O4 C62 C63 124.92(11)
O4 C62 C61 114.92(10)
C63 C62 C61 120.13(12)
C53 C52 C51 120.36(10)
C53 C52 H52 119.8
C51 C52 H52 119.8
C24 C25 C26 118.88(11)
C24 C25 H25 120.6
C26 C25 H25 120.6
C31 C32 C33 120.95(11)
C31 C32 H32 119.5
C33 C32 H32 119.5
C25 C24 C23 120.99(10)
C25 C24 H24 119.5
C23 C24 H24 119.5
C54 C53 C52 120.51(11)
C54 C53 H53 119.7
C52 C53 H53 119.7
C24 C23 C22 119.98(11)
C24 C23 H23 120.0
C22 C23 H23 120.0
C66 C61 C62 119.13(10)
C66 C61 C6 123.72(10)
C62 C61 C6 117.14(10)
C34 C33 C32 119.89(11)
C34 C33 H33 120.1
C32 C33 H33 120.1
C61 C66 C65 120.56(12)
C61 C66 H66 119.7
C65 C66 H66 119.7
C33 C34 C35 119.68(11)
C33 C34 H34 120.2
C35 C34 H34 120.2
O3 C27 H27A 109.5
O3 C27 H27B 109.5
H27A C27 H27B 109.5
O3 C27 H27C 109.5
H27A C27 H27C 109.5
H27B C27 H27C 109.5
C55 C56 C51 120.80(11)
C55 C56 H56 119.6
C51 C56 H56 119.6
C63 C64 C65 121.10(12)
C63 C64 H64 119.5
C65 C64 H64 119.4
C56 C55 C54 120.34(11)
C56 C55 H55 119.8
C54 C55 H55 119.8
C64 C63 C62 119.58(13)
C64 C63 H63 120.2
C62 C63 H63 120.2
C53 C54 C55 119.44(11)
C53 C54 H54 120.3
C55 C54 H54 120.3
C34 C35 C36 120.40(11)
C34 C35 H35 119.8
C36 C35 H35 119.8
O4 C67 H67A 109.5
O4 C67 H67B 109.5
H67A C67 H67B 109.5
O4 C67 H67C 109.5
H67A C67 H67C 109.5
H67B C67 H67C 109.5
C64 C65 C66 119.49(13)
C64 C65 H65 120.3
C66 C65 H65 120.3

loop_
_geom_bond_atom_site_label_1
_geom_bond_atom_site_label_2
_geom_bond_distance
O1 N2 1.2454(12)
O2 C4 1.2126(13)
N2 N1 1.3272(12)
N1 C6 1.4746(12)
N1 C2 1.4850(12)
O4 C62 1.3653(15)
O4 C67 1.4325(14)
O3 C22 1.3712(14)
O3 C27 1.4361(13)
C3 C31 1.5191(14)
C3 C4 1.5300(14)
C3 C2 1.5466(13)
C3 H3 1.0000
C4 C5 1.5239(15)
C2 C21 1.5190(13)
C2 H2 1.0000
C6 C61 1.5230(14)
C6 C5 1.5401(13)
C6 H6 1.0000
C21 C26 1.3961(15)
C21 C22 1.4055(14)
C51 C52 1.3941(15)
C51 C56 1.3963(15)
C51 C5 1.5308(14)
C22 C23 1.3960(15)
C5 H5 1.0000
C31 C32 1.3879(15)
C31 C36 1.3960(15)
C26 C25 1.3944(15)
C26 H26 0.9500
C36 C35 1.3931(15)
C36 H36 0.9500
C62 C63 1.3917(17)
C62 C61 1.4119(16)
C52 C53 1.3926(16)
C52 H52 0.9500
C25 C24 1.3828(17)
C25 H25 0.9500
C32 C33 1.3926(17)
C32 H32 0.9500
C24 C23 1.3867(18)
C24 H24 0.9500
C53 C54 1.3827(17)
C53 H53 0.9500
C23 H23 0.9500
C61 C66 1.3846(17)
C33 C34 1.3863(18)
C33 H33 0.9500
C66 C65 1.3982(17)
C66 H66 0.9500
C34 C35 1.3864(17)
C34 H34 0.9500
C27 H27A 0.9800
C27 H27B 0.9800
C27 H27C 0.9800
C56 C55 1.3839(17)
C56 H56 0.9500
C64 C63 1.382(2)
C64 C65 1.382(2)
C64 H64 0.9500
C55 C54 1.3866(18)
C55 H55 0.9500
C63 H63 0.9500
C54 H54 0.9500
C35 H35 0.9500
C67 H67A 0.9800
C67 H67B 0.9800
C67 H67C 0.9800
C65 H65 0.9500

loop_
_geom_hbond_atom_site_label_D
_geom_hbond_atom_site_label_H
_geom_hbond_atom_site_label_A
_geom_hbond_site_symmetry_A
_geom_hbond_distance_DH
_geom_hbond_distance_HA
_geom_hbond_distance_DA
_geom_hbond_angle_DHA
C66 H66 O3 . 0.95 2.47 3.4138(16) 176
C23 H23 O1 3_565 0.95 2.59 3.4370(14) 149
C23 H23 N2 3_565 0.95 2.55 3.3796(14) 146

loop_
_geom_torsion_atom_site_label_1
_geom_torsion_atom_site_label_2
_geom_torsion_atom_site_label_3
_geom_torsion_atom_site_label_4
_geom_torsion
_geom_torsion_publ_flag
O1 N2 N1 C6 5.17(13) y
O1 N2 N1 C2 171.70(8) y
C31 C3 C4 O2 48.25(13) ?
C2 C3 C4 O2 173.07(9) ?
C31 C3 C4 C5 -132.27(9) ?
C2 C3 C4 C5 -7.45(12) y
N2 N1 C2 C21 23.96(12) ?
C6 N1 C2 C21 -169.92(9) ?
N2 N1 C2 C3 151.19(8) ?
C6 N1 C2 C3 -42.70(12) y
C31 C3 C2 N1 173.68(8) ?
C4 C3 C2 N1 47.65(11) y
C31 C3 C2 C21 -59.26(11) y
C4 C3 C2 C21 174.70(8) ?
N2 N1 C6 C61 -74.89(11) ?
C2 N1 C6 C61 119.37(10) ?
N2 N1 C6 C5 160.12(9) ?
C2 N1 C6 C5 -5.63(13) y
N1 C2 C21 C26 -114.75(10) ?
C3 C2 C21 C26 120.03(10) ?
N1 C2 C21 C22 69.16(12) ?
C3 C2 C21 C22 -56.07(13) ?
C27 O3 C22 C23 1.41(15) ?
C27 O3 C22 C21 -178.75(9) ?
C26 C21 C22 O3 179.34(9) ?
C2 C21 C22 O3 -4.58(15) ?
C26 C21 C22 C23 -0.81(15) ?
C2 C21 C22 C23 175.27(10) ?
O2 C4 C5 C51 -92.75(12) ?
C3 C4 C5 C51 87.78(10) ?
O2 C4 C5 C6 138.28(10) ?
C3 C4 C5 C6 -41.19(12) y
C52 C51 C5 C4 -111.39(11) ?
C56 C51 C5 C4 69.81(12) ?
C52 C51 C5 C6 15.20(14) ?
C56 C51 C5 C6 -163.61(10) ?
N1 C6 C5 C4 47.57(11) y
C61 C6 C5 C4 -77.69(11) ?
N1 C6 C5 C51 -77.64(11) ?
C61 C6 C5 C51 157.10(9) y
C4 C3 C31 C32 -121.25(10) ?
C2 C3 C31 C32 112.43(10) ?
C4 C3 C31 C36 61.53(12) ?
C2 C3 C31 C36 -64.80(12) ?
C22 C21 C26 C25 0.10(15) ?
C2 C21 C26 C25 -176.19(9) ?
C32 C31 C36 C35 -0.63(16) ?
C3 C31 C36 C35 176.63(10) ?
C67 O4 C62 C63 -4.11(17) ?
C67 O4 C62 C61 177.72(10) ?
C56 C51 C52 C53 -0.31(16) ?
C5 C51 C52 C53 -179.09(10) ?
C21 C26 C25 C24 0.76(16) ?
C36 C31 C32 C33 0.64(16) ?
C3 C31 C32 C33 -176.64(10) ?
C26 C25 C24 C23 -0.91(17) ?
C51 C52 C53 C54 1.14(17) ?
C25 C24 C23 C22 0.20(17) ?
O3 C22 C23 C24 -179.49(10) ?
C21 C22 C23 C24 0.67(16) ?
O4 C62 C61 C66 178.76(10) ?
C63 C62 C61 C66 0.49(16) ?
O4 C62 C61 C6 -0.60(14) ?
C63 C62 C61 C6 -178.87(10) ?
N1 C6 C61 C66 -19.75(14) ?
C5 C6 C61 C66 105.35(12) ?
N1 C6 C61 C62 159.58(9) ?
C5 C6 C61 C62 -75.33(12) ?
C31 C32 C33 C34 0.11(18) ?
C62 C61 C66 C65 -0.47(17) ?
C6 C61 C66 C65 178.85(11) ?
C32 C33 C34 C35 -0.88(18) ?
C52 C51 C56 C55 -0.74(18) ?
C5 C51 C56 C55 178.14(11) ?
C51 C56 C55 C54 1.0(2) ?
C65 C64 C63 C62 -0.4(2) ?
O4 C62 C63 C64 -178.17(11) ?
C61 C62 C63 C64 -0.09(18) ?
C52 C53 C54 C55 -0.91(18) ?
C56 C55 C54 C53 -0.1(2) ?
C33 C34 C35 C36 0.89(18) ?
C31 C36 C35 C34 -0.13(17) ?
C63 C64 C65 C66 0.4(2) ?
C61 C66 C65 C64 0.04(19) ?

loop_
_cod_related_entry_id
_cod_related_entry_database
_cod_related_entry_code
1 ChemSpider 21128907
